data_7219356
loop_
_publ_author_name
'Lobana, Tarlok Singh'
'Indoria, Shikha Indoria'
'Kaur, Harpreet'
'Arora, Daljit'
'Jassal, Amanpreet K.'
'Jasinski, Jerry P.'

_publ_section_title
;
 Synthesis and structures of 5-Nitro-salicylaldehyde thiosemicarbazonates
 of Copper(II) : molecular spectroscopy, ESI-mass, antimicrobial activity
 and cytotoxicity
;
_journal_name_full 'RSC Adv.'
_journal_paper_doi 10.1039/C4RA15006F
_journal_year 2015
_chemical_formula_moiety 'C24 H18 Cu N6 O3 S'
_chemical_formula_sum 'C24 H18 Cu N6 O3 S'
_chemical_formula_weight 534.06
_chemical_name_systematic
; 
 ? 
;
_space_group_IT_number 2
_symmetry_cell_setting triclinic
_symmetry_space_group_name_Hall '-P 1'
_symmetry_space_group_name_H-M 'P -1'
_atom_sites_solution_hydrogens geom
_atom_sites_solution_primary direct
_atom_sites_solution_secondary difmap
_audit_creation_method SHELXL-97
_audit_update_record
;
2014-12-16 deposited with the CCDC.
2015-01-20 downloaded from the CCDC.
;
_cell_angle_alpha 99.182(3)
_cell_angle_beta 94.515(3)
_cell_angle_gamma 102.572(3)
_cell_formula_units_Z 2
_cell_length_a 7.8808(6)
_cell_length_b 10.9146(9)
_cell_length_c 14.0860(9)
_cell_measurement_reflns_used 8526
_cell_measurement_temperature 296(2)
_cell_measurement_theta_max 27.50
_cell_measurement_theta_min 2.67
_cell_volume 1159.29(15)
_computing_cell_refinement 'Bruker SAINT'
_computing_data_collection 'Bruker APEX2'
_computing_data_reduction 'Bruker SAINT'
_computing_molecular_graphics 'Bruker SHELXTL'
_computing_publication_material 'Bruker SHELXTL'
_computing_structure_refinement 'SHELXL-97 (Sheldrick, 2008)'
_computing_structure_solution 'Sir-92 (Altomare et al., 1993)'
_diffrn_ambient_temperature 296(2)
_diffrn_measured_fraction_theta_full 0.980
_diffrn_measured_fraction_theta_max 0.980
_diffrn_measurement_device_type 'Bruker APEX-II CCD'
_diffrn_measurement_method '\f and \w scans'
_diffrn_radiation_monochromator graphite
_diffrn_radiation_source 'fine-focus sealed tube'
_diffrn_radiation_type MoK\a
_diffrn_radiation_wavelength 0.71073
_diffrn_reflns_av_R_equivalents 0.0281
_diffrn_reflns_av_sigmaI/netI 0.0262
_diffrn_reflns_limit_h_max 10
_diffrn_reflns_limit_h_min -10
_diffrn_reflns_limit_k_max 14
_diffrn_reflns_limit_k_min -14
_diffrn_reflns_limit_l_max 18
_diffrn_reflns_limit_l_min -18
_diffrn_reflns_number 19878
_diffrn_reflns_theta_full 27.71
_diffrn_reflns_theta_max 27.71
_diffrn_reflns_theta_min 1.47
_exptl_absorpt_coefficient_mu 1.072
_exptl_absorpt_correction_T_max 0.7456
_exptl_absorpt_correction_T_min 0.6801
_exptl_absorpt_correction_type multi-scan
_exptl_absorpt_process_details 'SADABS-2008/1 - Bruker AXS area detector scaling and absorption correction'
_exptl_crystal_colour Black
_exptl_crystal_density_diffrn 1.530
_exptl_crystal_density_method 'not measured'
_exptl_crystal_description Prism
_exptl_crystal_F_000 546
_exptl_crystal_size_max 0.09
_exptl_crystal_size_mid 0.07
_exptl_crystal_size_min 0.05
_refine_diff_density_max 0.370
_refine_diff_density_min -0.257
_refine_diff_density_rms 0.053
_refine_ls_extinction_method none
_refine_ls_goodness_of_fit_ref 1.017
_refine_ls_hydrogen_treatment mixed
_refine_ls_matrix_type full
_refine_ls_number_parameters 319
_refine_ls_number_reflns 5358
_refine_ls_number_restraints 1
_refine_ls_restrained_S_all 1.017
_refine_ls_R_factor_all 0.0450
_refine_ls_R_factor_gt 0.0338
_refine_ls_shift/su_max 0.000
_refine_ls_shift/su_mean 0.000
_refine_ls_structure_factor_coef Fsqd
_refine_ls_weighting_details 'calc w=1/[\s^2^(Fo^2^)+(0.0545P)^2^+0.3410P] where P=(Fo^2^+2Fc^2^)/3'
_refine_ls_weighting_scheme calc
_refine_ls_wR_factor_gt 0.0911
_refine_ls_wR_factor_ref 0.0986
_reflns_number_gt 4400
_reflns_number_total 5358
_reflns_threshold_expression >2sigma(I)
_cod_data_source_file c4ra15006f2.cif
_cod_data_source_block 7
_cod_depositor_comments
;
The following automatic conversions were performed:

'_symmetry_cell_setting' value 'Triclinic' changed to 'triclinic'
according to
/usr/data/users/saulius/crontab/automatic-downloads/rss-feeds/RSC/lib/dictionaries/cif_core.dic
dictionary named 'cif_core.dic' version 2.4.2 from 2011-04-26.

'_exptl_absorpt_correction_type' value 'Multi-scan' changed to
'multi-scan' according to
/usr/data/users/saulius/crontab/automatic-downloads/rss-feeds/RSC/lib/dictionaries/cif_core.dic
dictionary named 'cif_core.dic' version 2.4.2 from 2011-04-26.

Automatic conversion script
Id: cif_fix_values 3008 2015-01-20 13:52:24Z robertas 
;
_cod_database_code 7219356

loop_
_symmetry_equiv_pos_as_xyz
'x, y, z'
'-x, -y, -z'

loop_
_atom_site_label
_atom_site_type_symbol
_atom_site_fract_x
_atom_site_fract_y
_atom_site_fract_z
_atom_site_U_iso_or_equiv
_atom_site_adp_type
_atom_site_occupancy
_atom_site_symmetry_multiplicity
_atom_site_calc_flag
_atom_site_refinement_flags
C1 C 0.1060(3) -0.0183(2) 0.29252(17) 0.0508(5) Uani 1 1 d .
H1 H 0.0969 0.0093 0.2336 0.061 Uiso 1 1 calc R
C2 C 0.0044(3) -0.1359(3) 0.3002(2) 0.0633(7) Uani 1 1 d .
H2 H -0.0712 -0.1867 0.2477 0.076 Uiso 1 1 calc R
C3 C 0.0185(4) -0.1753(2) 0.3870(2) 0.0676(7) Uani 1 1 d .
H3 H -0.0499 -0.2533 0.3947 0.081 Uiso 1 1 calc R
C4 C 0.1332(3) -0.1001(2) 0.46300(18) 0.0562(6) Uani 1 1 d .
H4 H 0.1451 -0.1268 0.5221 0.067 Uiso 1 1 calc R
C5 C 0.2310(3) 0.01660(19) 0.44979(15) 0.0402(4) Uani 1 1 d .
C6 C 0.3603(3) 0.1041(2) 0.52672(14) 0.0404(4) Uani 1 1 d .
C7 C 0.4074(3) 0.0716(3) 0.61485(17) 0.0568(6) Uani 1 1 d .
H7 H 0.3559 -0.0078 0.6285 0.068 Uiso 1 1 calc R
C8 C 0.5303(4) 0.1576(3) 0.68165(17) 0.0672(8) Uani 1 1 d .
H8 H 0.5614 0.1372 0.7413 0.081 Uiso 1 1 calc R
C9 C 0.6063(4) 0.2722(3) 0.66032(19) 0.0675(7) Uani 1 1 d .
H9 H 0.6908 0.3309 0.7047 0.081 Uiso 1 1 calc R
C10 C 0.5566(3) 0.3006(3) 0.57210(17) 0.0559(6) Uani 1 1 d .
H10 H 0.6090 0.3791 0.5574 0.067 Uiso 1 1 calc R
C11 C 0.6151(3) 0.19766(19) 0.24566(14) 0.0404(4) Uani 1 1 d .
C12 C 0.7649(3) 0.1505(2) 0.22558(16) 0.0496(5) Uani 1 1 d .
H12 H 0.8369 0.1382 0.2770 0.059 Uiso 1 1 calc R
C13 C 0.8078(3) 0.1226(3) 0.13453(17) 0.0610(7) Uani 1 1 d .
H13 H 0.9061 0.0905 0.1239 0.073 Uiso 1 1 calc R
C14 C 0.7027(4) 0.1427(3) 0.05781(17) 0.0706(8) Uani 1 1 d .
C15 C 0.5570(4) 0.1888(3) 0.07216(17) 0.0665(7) Uani 1 1 d .
H15 H 0.4894 0.2021 0.0193 0.080 Uiso 1 1 calc R
C16 C 0.5085(3) 0.2162(2) 0.16445(15) 0.0462(5) Uani 1 1 d .
C17 C 0.3617(3) 0.2737(2) 0.17443(15) 0.0473(5) Uani 1 1 d .
H17 H 0.3065 0.2887 0.1180 0.057 Uiso 1 1 calc R
C18 C 0.1036(3) 0.4027(2) 0.32327(15) 0.0427(4) Uani 1 1 d .
C19 C -0.1164(3) 0.5026(2) 0.24441(17) 0.0500(5) Uani 1 1 d .
C20 C -0.2790(3) 0.5272(2) 0.2567(2) 0.0575(6) Uani 1 1 d .
H20 H -0.3269 0.5172 0.3141 0.069 Uiso 1 1 calc R
C21 C -0.3709(4) 0.5666(3) 0.1840(2) 0.0699(8) Uani 1 1 d .
H21 H -0.4809 0.5815 0.1924 0.084 Uiso 1 1 calc R
C22 C -0.3017(5) 0.5836(3) 0.1006(2) 0.0852(10) Uani 1 1 d .
H22 H -0.3644 0.6092 0.0516 0.102 Uiso 1 1 calc R
C23 C -0.1387(5) 0.5628(4) 0.0890(2) 0.0982(13) Uani 1 1 d .
H23 H -0.0905 0.5761 0.0323 0.118 Uiso 1 1 calc R
C24 C -0.0444(4) 0.5224(3) 0.1601(2) 0.0762(9) Uani 1 1 d .
H24 H 0.0662 0.5088 0.1513 0.091 Uiso 1 1 calc R
N1 N 0.2159(2) 0.05711(16) 0.36554(12) 0.0403(4) Uani 1 1 d .
N2 N 0.4346(2) 0.21823(17) 0.50662(12) 0.0408(4) Uani 1 1 d .
N3 N 0.7521(4) 0.1176(4) -0.03892(17) 0.1160(13) Uani 1 1 d .
N4 N 0.2995(2) 0.30638(16) 0.25359(12) 0.0405(4) Uani 1 1 d .
N5 N 0.1676(2) 0.37185(18) 0.24325(13) 0.0456(4) Uani 1 1 d .
N6 N -0.0288(3) 0.4662(2) 0.32251(14) 0.0519(5) Uani 1 1 d D
H6A H -0.076(3) 0.470(3) 0.3738(15) 0.062 Uiso 1 1 d D
O1 O 0.58316(19) 0.22263(16) 0.33402(10) 0.0484(4) Uani 1 1 d .
O2 O 0.8761(5) 0.0723(4) -0.05153(17) 0.176(2) Uani 1 1 d .
O3 O 0.6649(5) 0.1419(4) -0.10469(16) 0.177(2) Uani 1 1 d .
S1 S 0.17040(8) 0.37068(6) 0.43607(4) 0.05195(15) Uani 1 1 d .
Cu1 Cu 0.36599(3) 0.25932(2) 0.376790(16) 0.03909(9) Uani 1 1 d .

loop_
_atom_site_aniso_label
_atom_site_aniso_U_11
_atom_site_aniso_U_22
_atom_site_aniso_U_33
_atom_site_aniso_U_23
_atom_site_aniso_U_13
_atom_site_aniso_U_12
C1 0.0502(12) 0.0528(13) 0.0508(13) 0.0072(10) 0.0004(10) 0.0183(10)
C2 0.0537(13) 0.0533(14) 0.0750(18) -0.0053(13) 0.0043(12) 0.0088(11)
C3 0.0743(17) 0.0453(13) 0.0818(19) 0.0076(13) 0.0315(15) 0.0057(12)
C4 0.0749(16) 0.0447(12) 0.0566(14) 0.0170(11) 0.0279(12) 0.0177(11)
C5 0.0473(11) 0.0395(10) 0.0417(11) 0.0128(8) 0.0164(9) 0.0193(9)
C6 0.0489(11) 0.0477(11) 0.0365(10) 0.0164(9) 0.0143(8) 0.0268(9)
C7 0.0718(15) 0.0718(16) 0.0459(12) 0.0296(12) 0.0189(11) 0.0393(13)
C8 0.0776(17) 0.105(2) 0.0346(12) 0.0195(13) 0.0046(12) 0.0508(17)
C9 0.0642(15) 0.092(2) 0.0447(13) -0.0033(13) -0.0056(11) 0.0313(15)
C10 0.0564(13) 0.0619(15) 0.0473(13) 0.0055(11) -0.0002(10) 0.0150(11)
C11 0.0432(10) 0.0429(11) 0.0392(10) 0.0148(8) 0.0045(8) 0.0137(8)
C12 0.0501(12) 0.0670(14) 0.0407(11) 0.0210(10) 0.0055(9) 0.0250(11)
C13 0.0612(14) 0.0893(19) 0.0475(13) 0.0185(12) 0.0105(11) 0.0435(14)
C14 0.0836(18) 0.111(2) 0.0360(12) 0.0153(13) 0.0122(12) 0.0604(18)
C15 0.0776(17) 0.101(2) 0.0365(12) 0.0145(13) 0.0018(11) 0.0537(16)
C16 0.0516(12) 0.0556(13) 0.0379(10) 0.0115(9) 0.0050(9) 0.0244(10)
C17 0.0526(12) 0.0589(13) 0.0375(11) 0.0150(10) 0.0026(9) 0.0247(10)
C18 0.0448(10) 0.0415(11) 0.0463(11) 0.0137(9) 0.0060(9) 0.0152(9)
C19 0.0575(13) 0.0510(12) 0.0480(12) 0.0093(10) 0.0032(10) 0.0272(11)
C20 0.0554(13) 0.0544(14) 0.0661(15) 0.0082(11) 0.0060(11) 0.0227(11)
C21 0.0615(15) 0.0688(17) 0.083(2) 0.0056(14) -0.0078(14) 0.0356(13)
C22 0.104(2) 0.101(2) 0.0659(18) 0.0114(17) -0.0106(17) 0.066(2)
C23 0.133(3) 0.145(3) 0.0532(16) 0.0302(19) 0.0181(18) 0.098(3)
C24 0.087(2) 0.112(2) 0.0562(15) 0.0289(16) 0.0184(14) 0.0673(19)
N1 0.0427(9) 0.0422(9) 0.0406(9) 0.0123(7) 0.0050(7) 0.0165(7)
N2 0.0449(9) 0.0457(9) 0.0355(8) 0.0097(7) 0.0065(7) 0.0165(7)
N3 0.132(3) 0.216(4) 0.0396(13) 0.0242(17) 0.0203(14) 0.122(3)
N4 0.0419(9) 0.0442(9) 0.0404(9) 0.0144(7) 0.0049(7) 0.0158(7)
N5 0.0451(9) 0.0556(11) 0.0448(10) 0.0176(8) 0.0055(8) 0.0239(8)
N6 0.0567(11) 0.0638(12) 0.0470(10) 0.0166(9) 0.0130(9) 0.0320(10)
O1 0.0475(8) 0.0722(10) 0.0356(7) 0.0211(7) 0.0089(6) 0.0261(7)
O2 0.191(3) 0.356(5) 0.0568(14) 0.039(2) 0.0415(17) 0.217(4)
O3 0.198(3) 0.369(6) 0.0381(12) 0.048(2) 0.0268(16) 0.213(4)
S1 0.0671(4) 0.0591(3) 0.0437(3) 0.0210(3) 0.0149(3) 0.0333(3)
Cu1 0.04479(15) 0.04215(15) 0.03643(15) 0.01645(10) 0.00688(10) 0.01570(11)

loop_
_atom_type_symbol
_atom_type_description
_atom_type_scat_dispersion_real
_atom_type_scat_dispersion_imag
_atom_type_scat_source
C C 0.0033 0.0016 'International Tables Vol C Tables 4.2.6.8 and 6.1.1.4'
H H 0.0000 0.0000 'International Tables Vol C Tables 4.2.6.8 and 6.1.1.4'
N N 0.0061 0.0033 'International Tables Vol C Tables 4.2.6.8 and 6.1.1.4'
O O 0.0106 0.0060 'International Tables Vol C Tables 4.2.6.8 and 6.1.1.4'
S S 0.1246 0.1234 'International Tables Vol C Tables 4.2.6.8 and 6.1.1.4'
Cu Cu 0.3201 1.2651 'International Tables Vol C Tables 4.2.6.8 and 6.1.1.4'

loop_
_geom_angle_atom_site_label_1
_geom_angle_atom_site_label_2
_geom_angle_atom_site_label_3
_geom_angle
N1 C1 C2 122.9(2)
N1 C1 H1 118.5
C2 C1 H1 118.5
C3 C2 C1 118.0(2)
C3 C2 H2 121.0
C1 C2 H2 121.0
C2 C3 C4 120.1(2)
C2 C3 H3 120.0
C4 C3 H3 120.0
C3 C4 C5 118.6(2)
C3 C4 H4 120.7
C5 C4 H4 120.7
N1 C5 C4 121.8(2)
N1 C5 C6 115.35(17)
C4 C5 C6 122.88(19)
N2 C6 C7 120.4(2)
N2 C6 C5 116.38(17)
C7 C6 C5 123.2(2)
C8 C7 C6 119.5(2)
C8 C7 H7 120.2
C6 C7 H7 120.2
C9 C8 C7 119.7(2)
C9 C8 H8 120.2
C7 C8 H8 120.2
C8 C9 C10 119.0(3)
C8 C9 H9 120.5
C10 C9 H9 120.5
N2 C10 C9 122.0(3)
N2 C10 H10 119.0
C9 C10 H10 119.0
O1 C11 C12 119.37(17)
O1 C11 C16 123.82(18)
C12 C11 C16 116.81(18)
C13 C12 C11 122.9(2)
C13 C12 H12 118.6
C11 C12 H12 118.6
C12 C13 C14 118.8(2)
C12 C13 H13 120.6
C14 C13 H13 120.6
C15 C14 C13 121.3(2)
C15 C14 N3 119.8(2)
C13 C14 N3 118.8(2)
C14 C15 C16 121.0(2)
C14 C15 H15 119.5
C16 C15 H15 119.5
C15 C16 C11 119.15(19)
C15 C16 C17 117.64(19)
C11 C16 C17 122.93(19)
N4 C17 C16 126.32(19)
N4 C17 H17 116.8
C16 C17 H17 116.8
N5 C18 N6 119.19(19)
N5 C18 S1 125.82(16)
N6 C18 S1 114.99(16)
C24 C19 C20 119.1(2)
C24 C19 N6 123.7(2)
C20 C19 N6 117.1(2)
C19 C20 C21 120.3(3)
C19 C20 H20 119.9
C21 C20 H20 119.9
C22 C21 C20 120.6(3)
C22 C21 H21 119.7
C20 C21 H21 119.7
C21 C22 C23 119.4(3)
C21 C22 H22 120.3
C23 C22 H22 120.3
C22 C23 C24 121.3(3)
C22 C23 H23 119.4
C24 C23 H23 119.4
C19 C24 C23 119.3(3)
C19 C24 H24 120.3
C23 C24 H24 120.3
C1 N1 C5 118.53(19)
C1 N1 Cu1 129.34(15)
C5 N1 Cu1 111.75(14)
C6 N2 C10 119.38(19)
C6 N2 Cu1 118.94(14)
C10 N2 Cu1 121.65(16)
O2 N3 O3 122.2(3)
O2 N3 C14 119.4(2)
O3 N3 C14 118.4(2)
C17 N4 N5 113.94(17)
C17 N4 Cu1 124.35(14)
N5 N4 Cu1 121.54(13)
C18 N5 N4 113.51(17)
C18 N6 C19 129.63(19)
C18 N6 H6A 113.6(18)
C19 N6 H6A 115.6(18)
C11 O1 Cu1 126.15(13)
C18 S1 Cu1 93.86(7)
N4 Cu1 O1 92.20(6)
N4 Cu1 N2 177.60(7)
O1 Cu1 N2 88.97(6)
N4 Cu1 N1 104.91(7)
O1 Cu1 N1 97.64(6)
N2 Cu1 N1 77.00(7)
N4 Cu1 S1 85.05(5)
O1 Cu1 S1 160.58(5)
N2 Cu1 S1 93.16(5)
N1 Cu1 S1 101.65(5)

loop_
_geom_bond_atom_site_label_1
_geom_bond_atom_site_label_2
_geom_bond_distance
C1 N1 1.328(3)
C1 C2 1.383(4)
C1 H1 0.9300
C2 C3 1.364(4)
C2 H2 0.9300
C3 C4 1.371(4)
C3 H3 0.9300
C4 C5 1.387(3)
C4 H4 0.9300
C5 N1 1.337(3)
C5 C6 1.482(3)
C6 N2 1.340(3)
C6 C7 1.389(3)
C7 C8 1.372(4)
C7 H7 0.9300
C8 C9 1.355(4)
C8 H8 0.9300
C9 C10 1.376(4)
C9 H9 0.9300
C10 N2 1.342(3)
C10 H10 0.9300
C11 O1 1.288(2)
C11 C12 1.417(3)
C11 C16 1.433(3)
C12 C13 1.357(3)
C12 H12 0.9300
C13 C14 1.384(3)
C13 H13 0.9300
C14 C15 1.366(3)
C14 N3 1.447(3)
C15 C16 1.389(3)
C15 H15 0.9300
C16 C17 1.437(3)
C17 N4 1.283(3)
C17 H17 0.9300
C18 N5 1.296(3)
C18 N6 1.372(3)
C18 S1 1.746(2)
C19 C24 1.383(4)
C19 C20 1.384(3)
C19 N6 1.409(3)
C20 C21 1.385(4)
C20 H20 0.9300
C21 C22 1.356(5)
C21 H21 0.9300
C22 C23 1.370(5)
C22 H22 0.9300
C23 C24 1.385(4)
C23 H23 0.9300
C24 H24 0.9300
N1 Cu1 2.2400(17)
N2 Cu1 2.0125(17)
N3 O2 1.200(3)
N3 O3 1.208(3)
N4 N5 1.395(2)
N4 Cu1 1.9515(16)
N6 H6A 0.838(17)
O1 Cu1 1.9586(14)
S1 Cu1 2.2902(6)

loop_
_geom_torsion_atom_site_label_1
_geom_torsion_atom_site_label_2
_geom_torsion_atom_site_label_3
_geom_torsion_atom_site_label_4
_geom_torsion
N1 C1 C2 C3 0.2(4)
C1 C2 C3 C4 -1.2(4)
C2 C3 C4 C5 1.1(4)
C3 C4 C5 N1 0.1(3)
C3 C4 C5 C6 -179.1(2)
N1 C5 C6 N2 6.2(2)
C4 C5 C6 N2 -174.56(19)
N1 C5 C6 C7 -172.59(18)
C4 C5 C6 C7 6.7(3)
N2 C6 C7 C8 0.3(3)
C5 C6 C7 C8 179.0(2)
C6 C7 C8 C9 -1.0(4)
C7 C8 C9 C10 0.8(4)
C8 C9 C10 N2 0.2(4)
O1 C11 C12 C13 -179.7(2)
C16 C11 C12 C13 -0.5(4)
C11 C12 C13 C14 1.1(4)
C12 C13 C14 C15 -0.6(5)
C12 C13 C14 N3 177.7(3)
C13 C14 C15 C16 -0.5(5)
N3 C14 C15 C16 -178.7(3)
C14 C15 C16 C11 1.1(4)
C14 C15 C16 C17 175.2(3)
O1 C11 C16 C15 178.6(2)
C12 C11 C16 C15 -0.6(3)
O1 C11 C16 C17 4.8(4)
C12 C11 C16 C17 -174.4(2)
C15 C16 C17 N4 -179.4(2)
C11 C16 C17 N4 -5.5(4)
C24 C19 C20 C21 2.4(4)
N6 C19 C20 C21 178.3(2)
C19 C20 C21 C22 -1.1(4)
C20 C21 C22 C23 -0.7(5)
C21 C22 C23 C24 1.2(6)
C20 C19 C24 C23 -1.9(5)
N6 C19 C24 C23 -177.5(3)
C22 C23 C24 C19 0.1(6)
C2 C1 N1 C5 1.0(3)
C2 C1 N1 Cu1 -171.18(17)
C4 C5 N1 C1 -1.2(3)
C6 C5 N1 C1 178.10(17)
C4 C5 N1 Cu1 172.35(16)
C6 C5 N1 Cu1 -8.4(2)
C7 C6 N2 C10 0.7(3)
C5 C6 N2 C10 -178.09(18)
C7 C6 N2 Cu1 178.66(15)
C5 C6 N2 Cu1 -0.1(2)
C9 C10 N2 C6 -0.9(3)
C9 C10 N2 Cu1 -178.86(18)
C15 C14 N3 O2 -177.0(4)
C13 C14 N3 O2 4.8(6)
C15 C14 N3 O3 2.2(6)
C13 C14 N3 O3 -176.1(4)
C16 C17 N4 N5 173.8(2)
C16 C17 N4 Cu1 -10.8(3)
N6 C18 N5 N4 -179.22(18)
S1 C18 N5 N4 0.8(3)
C17 N4 N5 C18 178.94(19)
Cu1 N4 N5 C18 3.4(2)
N5 C18 N6 C19 2.3(4)
S1 C18 N6 C19 -177.6(2)
C24 C19 N6 C18 -24.9(4)
C20 C19 N6 C18 159.3(2)
C12 C11 O1 Cu1 -168.60(16)
C16 C11 O1 Cu1 12.2(3)
N5 C18 S1 Cu1 -3.5(2)
N6 C18 S1 Cu1 176.52(16)
C17 N4 Cu1 O1 19.71(19)
N5 N4 Cu1 O1 -165.27(15)
C17 N4 Cu1 N1 -78.79(19)
N5 N4 Cu1 N1 96.22(15)
C17 N4 Cu1 S1 -179.55(19)
N5 N4 Cu1 S1 -4.53(14)
C11 O1 Cu1 N4 -20.82(18)
C11 O1 Cu1 N2 161.27(18)
C11 O1 Cu1 N1 84.54(17)
C11 O1 Cu1 S1 -102.1(2)
C6 N2 Cu1 O1 -101.35(15)
C10 N2 Cu1 O1 76.57(17)
C6 N2 Cu1 N1 -3.27(14)
C10 N2 Cu1 N1 174.65(18)
C6 N2 Cu1 S1 97.97(14)
C10 N2 Cu1 S1 -84.11(17)
C1 N1 Cu1 N4 0.59(19)
C5 N1 Cu1 N4 -172.06(13)
C1 N1 Cu1 O1 -93.75(18)
C5 N1 Cu1 O1 93.60(13)
C1 N1 Cu1 N2 179.09(19)
C5 N1 Cu1 N2 6.44(13)
C1 N1 Cu1 S1 88.51(18)
C5 N1 Cu1 S1 -84.14(13)
C18 S1 Cu1 N4 3.51(9)
C18 S1 Cu1 O1 86.04(15)
C18 S1 Cu1 N2 -178.09(9)
C18 S1 Cu1 N1 -100.72(8)
